data_2012046
loop_
_publ_author_name
'Kubicki, Maciej'
'Codding, Penelope W.'

_publ_section_title
;
 Form II of monoclinic methyl \b-carboline-3-carboxylate
;
_journal_issue 6
_journal_name_full 'Acta Crystallographica Section C'
_journal_page_first 728
_journal_page_last 729
_journal_paper_doi 10.1107/S0108270101003171
_journal_volume 57
_journal_year 2001
_chemical_formula_moiety 'C13 H10 N2 O2'
_chemical_formula_sum 'C13 H10 N2 O2'
_chemical_formula_weight 226.23
_chemical_name_systematic
;
Methyl \b-carboline-3-carboxylate.
;
_space_group_IT_number 14
_symmetry_cell_setting monoclinic
_symmetry_space_group_name_Hall '-P 2ybc'
_symmetry_space_group_name_H-M 'P 1 21/c 1'
_audit_creation_method SHELXL-97
_cell_angle_alpha 90.00
_cell_angle_beta 102.388(5)
_cell_angle_gamma 90.00
_cell_formula_units_Z 8
_cell_length_a 9.6550(5)
_cell_length_b 20.8077(8)
_cell_length_c 11.0793(5)
_cell_measurement_reflns_used 25
_cell_measurement_temperature 293(2)
_cell_measurement_theta_max 38
_cell_measurement_theta_min 10
_cell_volume 2173.99(18)
_computing_cell_refinement 'CAD-4 Software'
_computing_data_collection 'CAD-4 Software (Enraf-Nonius, 1989)'
_computing_data_reduction 'ENPROC (Rettig, 1978)'
_computing_molecular_graphics 'Stereochemical Workstation (Siemens, 1989)'
_computing_structure_refinement 'SHELXL97 (Sheldrick, 1997)'
_computing_structure_solution 'SHELXS97 (Sheldrick, 1990)'
_diffrn_ambient_temperature 293(2)
_diffrn_measured_fraction_theta_full 1.000
_diffrn_measured_fraction_theta_max 1.000
_diffrn_measurement_device_type 'CAD4-F four-circle diffractometer'
_diffrn_measurement_method \w/2\q
_diffrn_radiation_monochromator Ni-filter
_diffrn_radiation_source 'fine-focus sealed tube'
_diffrn_radiation_type CuK\a
_diffrn_radiation_wavelength 1.54178
_diffrn_reflns_av_R_equivalents .0191
_diffrn_reflns_av_sigmaI/netI .0357
_diffrn_reflns_limit_h_max 11
_diffrn_reflns_limit_h_min -8
_diffrn_reflns_limit_k_max 25
_diffrn_reflns_limit_k_min -25
_diffrn_reflns_limit_l_max 11
_diffrn_reflns_limit_l_min -13
_diffrn_reflns_number 8604
_diffrn_reflns_theta_full 69.86
_diffrn_reflns_theta_max 69.86
_diffrn_reflns_theta_min 4.25
_diffrn_standards_decay_% 2
_diffrn_standards_interval_time 33
_diffrn_standards_number 2
_exptl_absorpt_coefficient_mu .784
_exptl_absorpt_correction_type none
_exptl_crystal_colour colourless
_exptl_crystal_density_diffrn 1.382
_exptl_crystal_density_method 'not measured'
_exptl_crystal_description prism
_exptl_crystal_F_000 944
_exptl_crystal_size_max .35
_exptl_crystal_size_mid .25
_exptl_crystal_size_min .2
_refine_diff_density_max .152
_refine_diff_density_min -.192
_refine_ls_extinction_method none
_refine_ls_goodness_of_fit_ref 1.219
_refine_ls_hydrogen_treatment refall
_refine_ls_matrix_type full
_refine_ls_number_parameters 393
_refine_ls_number_reflns 4113
_refine_ls_number_restraints 0
_refine_ls_restrained_S_all 1.219
_refine_ls_R_factor_all .0492
_refine_ls_R_factor_gt .0391
_refine_ls_shift/su_max <0.001
_refine_ls_shift/su_mean .000
_refine_ls_structure_factor_coef Fsqd
_refine_ls_weighting_details 'calc w=1/[\s^2^(Fo^2^)+(0.0300P)^2^+0.1443P] where P=(Fo^2^+2Fc^2^)/3'
_refine_ls_weighting_scheme calc
_refine_ls_wR_factor_ref .0988
_reflns_number_gt 3280
_reflns_number_total 4113
_reflns_threshold_expression I>2\s(I)
_cod_data_source_file sk1458.cif
_cod_data_source_block BCCM
_cod_original_cell_volume 2173.99(16)
_cod_original_sg_symbol_H-M 'P 21/c'
_cod_database_code 2012046

loop_
_symmetry_equiv_pos_as_xyz
'x, y, z'
'-x, y+1/2, -z+1/2'
'-x, -y, -z'
'x, -y-1/2, z-1/2'

loop_
_atom_site_label
_atom_site_fract_x
_atom_site_fract_y
_atom_site_fract_z
_atom_site_U_iso_or_equiv
_atom_site_adp_type
_atom_site_calc_flag
_atom_site_refinement_flags
_atom_site_occupancy
_atom_site_disorder_assembly
_atom_site_disorder_group
_atom_site_type_symbol
C1AA .77699(15) .49647(7) .50226(13) .0521(3) Uani d . 1 . . C
C1A .73661(17) .45891(7) .39661(15) .0592(4) Uani d . 1 . . C
H1A .7903(18) .4230(8) .3806(16) .074(5) Uiso d . 1 . . H
N2A .62048(14) .47172(6) .31164(11) .0592(3) Uani d . 1 . . N
C3A .54165(15) .52333(7) .32979(13) .0522(3) Uani d . 1 . . C
C31A .41510(16) .53548(7) .22854(14) .0561(4) Uani d . 1 . . C
O31A .38630(13) .50624(6) .13295(10) .0748(3) Uani d . 1 . . O
O32A .33677(12) .58386(5) .25567(10) .0683(3) Uani d . 1 . . O
C32A .2134(2) .60102(11) .1633(2) .0745(5) Uani d . 1 . . C
H32A .176(3) .6431(16) .191(3) .049(5) Uiso d P .50 . . H
H32B .145(3) .5643(16) .152(3) .049(5) Uiso d P .50 . . H
H32C .245(3) .6096(17) .079(3) .049(5) Uiso d P .50 . . H
H32D .195(4) .5658(19) .105(3) .066(6) Uiso d P .50 . . H
H32E .231(4) .6424(18) .128(3) .066(6) Uiso d P .50 . . H
H32F .134(4) .6128(19) .213(3) .066(6) Uiso d P .50 . . H
C4A .57249(15) .56282(7) .43218(13) .0501(3) Uani d . 1 . . C
H4A .5096(16) .5994(7) .4373(13) .058(4) Uiso d . 1 . . H
C4AA .69294(14) .54895(6) .52184(13) .0488(3) Uani d . 1 . . C
C4BA .75996(15) .57647(6) .63938(13) .0511(3) Uani d . 1 . . C
C5A .72662(18) .62666(7) .71074(15) .0623(4) Uani d . 1 . . C
H5A .6412(19) .6526(8) .6803(15) .078(5) Uiso d . 1 . . H
C6A .8158(2) .63965(8) .82222(16) .0718(5) Uani d . 1 . . C
H6A .7921(19) .6744(9) .8724(17) .087(6) Uiso d . 1 . . H
C7A .9394(2) .60391(9) .86258(17) .0751(5) Uani d . 1 . . C
H7A .997(2) .6125(9) .9405(17) .083(5) Uiso d . 1 . . H
C8A .97481(18) .55386(8) .79472(16) .0683(4) Uani d . 1 . . C
H8A 1.057(2) .5279(9) .8212(16) .082(5) Uiso d . 1 . . H
C8AA .88343(15) .53972(7) .68287(14) .0540(3) Uani d . 1 . . C
N9A .89173(13) .49179(6) .59924(12) .0584(3) Uani d . 1 . . N
H9A .952(2) .4592(9) .6120(17) .083(6) Uiso d . 1 . . H
C1AB .37615(17) .38237(7) .93274(14) .0574(4) Uani d . 1 . . C
C1B .26108(19) .42080(8) .87921(16) .0661(4) Uani d . 1 . . C
H1B .2412(18) .4608(8) .9178(16) .076(5) Uiso d . 1 . . H
N2B .17707(14) .40581(6) .77217(12) .0615(3) Uani d . 1 . . N
C3B .20684(15) .35219(7) .71339(13) .0521(3) Uani d . 1 . . C
C31B .10855(16) .33938(7) .59329(14) .0549(3) Uani d . 1 . . C
O31B .00621(12) .37134(5) .54957(11) .0717(3) Uani d . 1 . . O
O32B .14493(12) .28749(5) .53749(10) .0681(3) Uani d . 1 . . O
C32B .0522(2) .26920(11) .42285(18) .0763(5) Uani d . 1 . . C
H32G .090(2) .2303(11) .390(2) .113(4) Uiso d . 1 . . H
H32H -.039(3) .2599(11) .440(2) .113(4) Uiso d . 1 . . H
H32I .037(2) .3055(11) .371(2) .113(4) Uiso d . 1 . . H
C4B .31840(15) .31121(7) .75957(13) .0527(3) Uani d . 1 . . C
H4B .3351(16) .2737(7) .7120(14) .058(4) Uiso d . 1 . . H
C4AB .40378(15) .32572(7) .87352(13) .0521(3) Uani d . 1 . . C
C4BB .52446(15) .29591(7) .95351(13) .0539(3) Uani d . 1 . . C
C5B .59907(17) .23912(8) .94830(16) .0646(4) Uani d . 1 . . C
H5B .5732(18) .2105(8) .8750(16) .073(5) Uiso d . 1 . . H
C6B .7106(2) .22462(10) 1.04429(19) .0798(5) Uani d . 1 . . C
H6B .765(2) .1860(9) 1.0412(17) .094(6) Uiso d . 1 . . H
C7B .7502(2) .26656(11) 1.14316(18) .0859(6) Uani d . 1 . . C
H7B .829(2) .2531(10) 1.2069(19) .107(7) Uiso d . 1 . . H
C8B .6794(2) .32285(10) 1.15115(16) .0756(5) Uani d . 1 . . C
H8B .701(2) .3536(9) 1.2174(18) .095(6) Uiso d . 1 . . H
C8AB .56401(17) .33713(8) 1.05600(14) .0592(4) Uani d . 1 . . C
N9B .47373(15) .38910(7) 1.04178(12) .0655(4) Uani d . 1 . . N
H9B .4765(19) .4214(9) 1.0940(17) .078(6) Uiso d . 1 . . H

loop_
_atom_site_aniso_label
_atom_site_aniso_U_11
_atom_site_aniso_U_22
_atom_site_aniso_U_33
_atom_site_aniso_U_12
_atom_site_aniso_U_13
_atom_site_aniso_U_23
C1AA .0498(8) .0507(7) .0550(8) -.0004(6) .0093(6) .0031(6)
C1A .0596(9) .0541(8) .0627(9) .0065(7) .0107(7) -.0044(7)
N2A .0617(8) .0574(7) .0568(7) .0010(6) .0091(6) -.0052(6)
C3A .0510(8) .0530(8) .0507(8) -.0036(6) .0069(6) .0012(6)
C31A .0578(9) .0561(8) .0519(8) -.0064(7) .0062(7) .0001(7)
O31A .0799(8) .0788(8) .0568(6) .0035(6) -.0052(6) -.0121(6)
O32A .0611(7) .0725(7) .0620(6) .0106(5) -.0078(5) -.0064(5)
C32A .0649(11) .0762(13) .0712(12) .0074(10) -.0101(9) .0060(10)
C4A .0467(7) .0496(7) .0518(8) -.0008(6) .0053(6) .0013(6)
C4AA .0478(7) .0472(7) .0505(7) -.0022(6) .0083(6) .0014(6)
C4BA .0484(7) .0480(7) .0533(8) -.0013(6) .0031(6) .0019(6)
C5A .0604(9) .0566(9) .0629(9) .0064(7) -.0022(7) -.0054(7)
C6A .0790(12) .0642(10) .0629(10) .0047(9) -.0054(9) -.0119(8)
C7A .0756(12) .0741(11) .0612(10) .0015(9) -.0171(9) -.0047(9)
C8A .0580(9) .0679(10) .0688(10) .0072(8) -.0090(8) .0044(8)
C8AA .0496(8) .0508(8) .0580(8) .0002(6) .0036(7) .0043(6)
N9A .0505(7) .0574(7) .0634(8) .0088(6) .0035(6) .0018(6)
C1AB .0616(9) .0582(8) .0508(8) -.0006(7) .0088(7) -.0017(6)
C1B .0742(11) .0581(9) .0634(10) .0097(8) .0091(8) -.0062(7)
N2B .0622(8) .0562(7) .0634(8) .0061(6) .0072(6) .0007(6)
C3B .0513(8) .0487(7) .0546(8) -.0009(6) .0078(6) .0031(6)
C31B .0519(8) .0486(7) .0616(9) -.0005(6) .0066(7) .0059(6)
O31B .0585(6) .0648(7) .0809(8) .0101(5) -.0090(6) -.0046(5)
O32B .0704(7) .0660(7) .0587(6) .0117(5) -.0069(5) -.0064(5)
C32B .0745(11) .0843(13) .0614(10) .0016(10) -.0045(9) -.0105(9)
C4B .0534(8) .0492(8) .0532(8) -.0007(6) .0062(7) -.0007(6)
C4AB .0511(8) .0516(8) .0525(8) -.0016(6) .0090(6) .0013(6)
C4BB .0501(8) .0591(8) .0502(8) -.0024(6) .0053(6) .0007(6)
C5B .0543(9) .0669(9) .0667(10) .0050(7) .0003(7) -.0073(8)
C6B .0629(10) .0817(12) .0843(13) .0152(9) -.0075(9) -.0040(10)
C7B .0743(12) .0966(14) .0715(12) .0089(11) -.0180(10) -.0029(10)
C8B .0768(12) .0856(12) .0561(10) -.0032(10) -.0043(9) -.0084(9)
C8AB .0606(9) .0656(9) .0501(8) -.0043(7) .0087(7) -.0013(7)
N9B .0742(9) .0650(8) .0537(7) .0030(7) .0057(7) -.0105(6)

loop_
_atom_type_symbol
_atom_type_description
_atom_type_scat_dispersion_real
_atom_type_scat_dispersion_imag
_atom_type_scat_source
C C .0181 .0091 'International Tables Vol C Tables 4.2.6.8 and 6.1.1.4'
H H .0000 .0000 'International Tables Vol C Tables 4.2.6.8 and 6.1.1.4'
N N .0311 .0180 'International Tables Vol C Tables 4.2.6.8 and 6.1.1.4'
O O .0492 .0322 'International Tables Vol C Tables 4.2.6.8 and 6.1.1.4'

loop_
_geom_angle_atom_site_label_1
_geom_angle_atom_site_label_2
_geom_angle_atom_site_label_3
_geom_angle
_geom_angle_publ_flag
N9A C1AA C1A 130.70(10) ?
N9A C1AA C4AA 109.30(10) ?
C1A C1AA C4AA 120.00(10) ?
N2A C1A C1AA 121.70(10) ?
N2A C1A H1A 116.0(10) ?
C1AA C1A H1A 122.0(10) ?
C1A N2A C3A 118.00(10) y
N2A C3A C4A 124.40(10) ?
N2A C3A C31A 114.70(10) ?
C4A C3A C31A 121.00(10) ?
O31A C31A O32A 123.10(10) ?
O31A C31A C3A 125.10(10) ?
O32A C31A C3A 111.80(10) ?
C31A O32A C32A 116.80(10) ?
O32A C32A H32A 107(2) ?
O32A C32A H32B 109(2) ?
H32A C32A H32B 115(3) ?
O32A C32A H32C 108(2) ?
H32A C32A H32C 108(2) ?
H32B C32A H32C 109(2) ?
O32A C32A H32D 107(2) ?
H32D C32A H32E 115(3) ?
O32A C32A H32F 105(2) ?
H32D C32A H32F 118(3) ?
H32E C32A H32F 102(3) ?
C3A C4A C4AA 117.70(10) ?
C3A C4A H4A 118.7(9) ?
C4AA C4A H4A 123.6(9) ?
C4A C4AA C1AA 118.30(10) ?
C4A C4AA C4BA 135.10(10) ?
C1AA C4AA C4BA 106.60(10) ?
C5A C4BA C8AA 119.70(10) ?
C5A C4BA C4AA 134.30(10) ?
C8AA C4BA C4AA 106.00(10) ?
C6A C5A C4BA 118.90(10) ?
C6A C5A H5A 121.0(10) ?
C4BA C5A H5A 120.0(10) ?
C5A C6A C7A 120.8(2) ?
C5A C6A H6A 119.0(10) ?
C7A C6A H6A 120.0(10) ?
C8A C7A C6A 121.7(2) ?
C8A C7A H7A 119.0(10) ?
C6A C7A H7A 120.0(10) ?
C7A C8A C8AA 117.7(2) ?
C7A C8A H8A 123.0(10) ?
C8AA C8A H8A 119.0(10) ?
N9A C8AA C8A 129.50(10) ?
N9A C8AA C4BA 109.30(10) ?
C8A C8AA C4BA 121.20(10) ?
C1AA N9A C8AA 108.80(10) y
C1AA N9A H9A 125.0(10) ?
C8AA N9A H9A 125.0(10) ?
N9B C1AB C1B 130.60(10) ?
N9B C1AB C4AB 109.50(10) ?
C1B C1AB C4AB 119.80(10) ?
N2B C1B C1AB 121.70(10) ?
N2B C1B H1B 117.0(10) ?
C1AB C1B H1B 121.0(10) ?
C1B N2B C3B 118.20(10) y
N2B C3B C4B 124.00(10) ?
N2B C3B C31B 114.80(10) ?
C4B C3B C31B 121.20(10) ?
O31B C31B O32B 122.60(10) ?
O31B C31B C3B 125.00(10) ?
O32B C31B C3B 112.40(10) ?
C31B O32B C32B 116.70(10) ?
O32B C32B H32G 109.0(10) ?
O32B C32B H32H 108.0(10) ?
H32G C32B H32H 109(2) ?
O32B C32B H32I 108.0(10) ?
H32G C32B H32I 117(2) ?
H32H C32B H32I 105(2) ?
C3B C4B C4AB 117.80(10) ?
C3B C4B H4B 120.9(9) ?
C4AB C4B H4B 122.2(9) ?
C4B C4AB C1AB 118.30(10) ?
C4B C4AB C4BB 135.20(10) ?
C1AB C4AB C4BB 106.50(10) ?
C5B C4BB C8AB 119.80(10) ?
C5B C4BB C4AB 134.10(10) ?
C8AB C4BB C4AB 106.10(10) ?
C6B C5B C4BB 118.7(2) ?
C6B C5B H5B 121.0(10) ?
C4BB C5B H5B 120.0(10) ?
C5B C6B C7B 120.6(2) ?
C5B C6B H6B 120.0(10) ?
C7B C6B H6B 119.0(10) ?
C8B C7B C6B 122.1(2) ?
C8B C7B H7B 122.0(10) ?
C6B C7B H7B 116.0(10) ?
C7B C8B C8AB 117.6(2) ?
C7B C8B H8B 126.0(10) ?
C8AB C8B H8B 116.0(10) ?
N9B C8AB C8B 129.70(10) ?
N9B C8AB C4BB 109.30(10) ?
C8B C8AB C4BB 121.0(2) ?
C1AB N9B C8AB 108.60(10) y
C1AB N9B H9B 125.0(10) ?
C8AB N9B H9B 126.0(10) ?

loop_
_geom_bond_atom_site_label_1
_geom_bond_atom_site_label_2
_geom_bond_site_symmetry_2
_geom_bond_distance
_geom_bond_publ_flag
C1AA N9A . 1.371(2) y
C1AA C1A . 1.392(2) ?
C1AA C4AA . 1.405(2) ?
C1A N2A . 1.327(2) y
C1A H1A . .95(2) ?
N2A C3A . 1.356(2) y
C3A C4A . 1.380(2) ?
C3A C31A . 1.492(2) ?
C31A O31A . 1.201(2) y
C31A O32A . 1.332(2) ?
O32A C32A . 1.439(2) ?
C32A H32A . 1.02(3) ?
C32A H32B . 1.00(3) ?
C32A H32C . 1.06(3) ?
C32A H32D . .97(4) ?
C32A H32E . .98(4) ?
C32A H32F . 1.07(4) ?
C4A C4AA . 1.388(2) ?
C4A H4A . .98(2) ?
C4AA C4BA . 1.443(2) ?
C4BA C5A . 1.389(2) ?
C4BA C8AA . 1.411(2) ?
C5A C6A . 1.372(2) ?
C5A H5A . .98(2) ?
C6A C7A . 1.396(2) ?
C6A H6A . .97(2) ?
C7A C8A . 1.370(3) ?
C7A H7A . .94(2) ?
C8A C8AA . 1.390(2) ?
C8A H8A . .95(2) ?
C8AA N9A . 1.375(2) y
N9A H9A . .88(2) ?
C1AB N9B . 1.370(2) y
C1AB C1B . 1.394(2) ?
C1AB C4AB . 1.402(2) ?
C1B N2B . 1.322(2) y
C1B H1B . .97(2) ?
N2B C3B . 1.353(2) y
C3B C4B . 1.383(2) ?
C3B C31B . 1.483(2) ?
C31B O31B . 1.203(2) y
C31B O32B . 1.328(2) ?
O32B C32B . 1.439(2) ?
C32B H32G . .99(2) ?
C32B H32H . .96(2) ?
C32B H32I . .94(2) ?
C4B C4AB . 1.385(2) ?
C4B H4B . .98(2) ?
C4AB C4BB . 1.444(2) ?
C4BB C5B . 1.392(2) ?
C4BB C8AB . 1.409(2) ?
C5B C6B . 1.375(2) ?
C5B H5B . 1.00(2) ?
C6B C7B . 1.389(3) ?
C6B H6B . .96(2) ?
C7B C8B . 1.369(3) ?
C7B H7B . .96(2) ?
C8B C8AB . 1.392(2) ?
C8B H8B . .96(2) ?
C8AB N9B . 1.377(2) y
N9B H9B . .88(2) ?

loop_
_geom_hbond_atom_site_label_D
_geom_hbond_atom_site_label_H
_geom_hbond_atom_site_label_A
_geom_hbond_site_symmetry_A
_geom_hbond_distance_DH
_geom_hbond_distance_HA
_geom_hbond_distance_DA
_geom_hbond_angle_DHA
N9A H9A O31B 1_655 .88(2) 2.06(2) 2.840(2) 146(2)
N9A H9A N2B 1_655 .88(2) 2.73(2) 3.492(2) 145.0(10)
N9B H9B O31A 1_556 .88(2) 2.05(2) 2.835(2) 147(2)
N9B H9B N2A 1_556 .88(2) 2.72(2) 3.476(2) 144.0(10)
C6A H6A O32B 2_656 .97(2) 2.58(2) 3.431(2) 147.0(10)
C6B H6B O31B 4_666 .96(2) 2.61(2) 3.473(2) 150.0(10)

loop_
_geom_torsion_atom_site_label_1
_geom_torsion_atom_site_label_2
_geom_torsion_atom_site_label_3
_geom_torsion_atom_site_label_4
_geom_torsion
N9A C1AA C1A N2A -179.50(10)
C4AA C1AA C1A N2A .9(2)
C1AA C1A N2A C3A .6(2)
C1A N2A C3A C4A -1.4(2)
C1A N2A C3A C31A 178.40(10)
N2A C3A C31A O31A -5.2(2)
C4A C3A C31A O31A 174.60(10)
N2A C3A C31A O32A 175.60(10)
C4A C3A C31A O32A -4.6(2)
O31A C31A O32A C32A -.7(2)
C3A C31A O32A C32A 178.50(10)
N2A C3A C4A C4AA .6(2)
C31A C3A C4A C4AA -179.20(10)
C3A C4A C4AA C1AA 1.0(2)
C3A C4A C4AA C4BA -179.00(10)
N9A C1AA C4AA C4A 178.60(10)
C1A C1AA C4AA C4A -1.7(2)
N9A C1AA C4AA C4BA -1.4(2)
C1A C1AA C4AA C4BA 178.30(10)
C4A C4AA C4BA C5A 2.7(3)
C1AA C4AA C4BA C5A -177.3(2)
C4A C4AA C4BA C8AA -178.60(10)
C1AA C4AA C4BA C8AA 1.40(10)
C8AA C4BA C5A C6A .5(2)
C4AA C4BA C5A C6A 179.0(2)
C4BA C5A C6A C7A 1.2(3)
C5A C6A C7A C8A -1.6(3)
C6A C7A C8A C8AA .3(3)
C7A C8A C8AA N9A -178.3(2)
C7A C8A C8AA C4BA 1.3(3)
C5A C4BA C8AA N9A 178.00(10)
C4AA C4BA C8AA N9A -1.0(2)
C5A C4BA C8AA C8A -1.7(2)
C4AA C4BA C8AA C8A 179.30(10)
C1A C1AA N9A C8AA -178.9(2)
C4AA C1AA N9A C8AA .8(2)
C8A C8AA N9A C1AA 179.8(2)
C4BA C8AA N9A C1AA .1(2)
N9B C1AB C1B N2B -179.4(2)
C4AB C1AB C1B N2B -.9(3)
C1AB C1B N2B C3B -1.2(2)
C1B N2B C3B C4B 1.4(2)
C1B N2B C3B C31B -179.20(10)
N2B C3B C31B O31B -2.5(2)
C4B C3B C31B O31B 176.90(10)
N2B C3B C31B O32B 177.90(10)
C4B C3B C31B O32B -2.6(2)
O31B C31B O32B C32B -2.4(2)
C3B C31B O32B C32B 177.10(10)
N2B C3B C4B C4AB .7(2)
C31B C3B C4B C4AB -178.70(10)
C3B C4B C4AB C1AB -2.7(2)
C3B C4B C4AB C4BB 178.10(10)
N9B C1AB C4AB C4B -178.30(10)
C1B C1AB C4AB C4B 2.9(2)
N9B C1AB C4AB C4BB 1.1(2)
C1B C1AB C4AB C4BB -177.70(10)
C4B C4AB C4BB C5B -2.7(3)
C1AB C4AB C4BB C5B 178.1(2)
C4B C4AB C4BB C8AB 178.4(2)
C1AB C4AB C4BB C8AB -.9(2)
C8AB C4BB C5B C6B .0(2)
C4AB C4BB C5B C6B -178.9(2)
C4BB C5B C6B C7B -1.5(3)
C5B C6B C7B C8B 1.4(3)
C6B C7B C8B C8AB .2(3)
C7B C8B C8AB N9B 178.8(2)
C7B C8B C8AB C4BB -1.8(3)
C5B C4BB C8AB N9B -178.70(10)
C4AB C4BB C8AB N9B .4(2)
C5B C4BB C8AB C8B 1.7(2)
C4AB C4BB C8AB C8B -179.10(10)
C1B C1AB N9B C8AB 177.8(2)
C4AB C1AB N9B C8AB -.9(2)
C8B C8AB N9B C1AB 179.8(2)
C4BB C8AB N9B C1AB .3(2)
